data_2211032
loop_
_publ_author_name
'Mao, Wu-Tao'
'Tian, Lai-Jin'
'Gu, Ke-Qiang'
'Sun, Yu-Xi'

_publ_section_title
;
 Iodotriphenyltin(IV): a monoclinic polymorph
;
_journal_coeditor_code HB2177
_journal_issue 11
_journal_name_full 'Acta Crystallographica Section E'
_journal_page_first m3054
_journal_page_last m3055
_journal_paper_doi 10.1107/S1600536806043285
_journal_volume 62
_journal_year 2006
_chemical_formula_iupac '[Sn (C6 H5)3 I]'
_chemical_formula_moiety 'C18 H15 I Sn1'
_chemical_formula_sum 'C18 H15 I Sn'
_chemical_formula_weight 476.91
_chemical_name_systematic
;
Iodotriphenyltin(IV)
;
_space_group_IT_number 14
_symmetry_cell_setting monoclinic
_symmetry_space_group_name_Hall '-P 2ybc'
_symmetry_space_group_name_H-M 'P 1 21/c 1'
_atom_sites_solution_hydrogens geom
_atom_sites_solution_primary direct
_atom_sites_solution_secondary difmap
_audit_creation_method SHELXL-97
_cell_angle_alpha 90.00
_cell_angle_beta 107.798(2)
_cell_angle_gamma 90.00
_cell_formula_units_Z 8
_cell_length_a 19.343(2)
_cell_length_b 9.9221(12)
_cell_length_c 18.996(2)
_cell_measurement_reflns_used 5943
_cell_measurement_temperature 295(2)
_cell_measurement_theta_max 23.62
_cell_measurement_theta_min 2.18
_cell_volume 3471.3(7)
_computing_cell_refinement 'SAINT (Bruker, 2002)'
_computing_data_collection 'SMART (Bruker, 2002)'
_computing_data_reduction SAINT
_computing_molecular_graphics 'ORTEP-3 for Windows (Farrugia, 1997)'
_computing_publication_material SHELXL97
_computing_structure_refinement 'SHELXL97 (Sheldrick, 1997)'
_computing_structure_solution 'SHELXS97 (Sheldrick, 1997)'
_diffrn_ambient_temperature 295(2)
_diffrn_measured_fraction_theta_full 0.999
_diffrn_measured_fraction_theta_max 0.999
_diffrn_measurement_device_type 'Bruker SMART APEX area-detector'
_diffrn_measurement_method '\f and \w'
_diffrn_radiation_monochromator graphite
_diffrn_radiation_source 'fine-focus sealed tube'
_diffrn_radiation_type MoK\a
_diffrn_radiation_wavelength 0.71073
_diffrn_reflns_av_R_equivalents 0.0406
_diffrn_reflns_av_sigmaI/netI 0.0386
_diffrn_reflns_limit_h_max 23
_diffrn_reflns_limit_h_min -23
_diffrn_reflns_limit_k_max 12
_diffrn_reflns_limit_k_min -12
_diffrn_reflns_limit_l_max 23
_diffrn_reflns_limit_l_min -23
_diffrn_reflns_number 26412
_diffrn_reflns_theta_full 26.00
_diffrn_reflns_theta_max 26.00
_diffrn_reflns_theta_min 1.11
_diffrn_standards_decay_% 0
_diffrn_standards_interval_count 0
_diffrn_standards_interval_time 0
_diffrn_standards_number 0
_exptl_absorpt_coefficient_mu 3.239
_exptl_absorpt_correction_T_max 0.782
_exptl_absorpt_correction_T_min 0.536
_exptl_absorpt_correction_type multi-scan
_exptl_absorpt_process_details '(SADABS; Bruker, 2002)'
_exptl_crystal_colour colorless
_exptl_crystal_density_diffrn 1.825
_exptl_crystal_density_method 'not measured'
_exptl_crystal_description plate
_exptl_crystal_F_000 1808
_exptl_crystal_size_max 0.22
_exptl_crystal_size_mid 0.22
_exptl_crystal_size_min 0.08
_refine_diff_density_max 0.908
_refine_diff_density_min -1.369
_refine_ls_extinction_method none
_refine_ls_goodness_of_fit_ref 1.037
_refine_ls_hydrogen_treatment constr
_refine_ls_matrix_type full
_refine_ls_number_parameters 361
_refine_ls_number_reflns 6820
_refine_ls_number_restraints 0
_refine_ls_restrained_S_all 1.037
_refine_ls_R_factor_all 0.0635
_refine_ls_R_factor_gt 0.0456
_refine_ls_shift/su_max 0.000
_refine_ls_shift/su_mean 0.000
_refine_ls_structure_factor_coef Fsqd
_refine_ls_weighting_details 'calc w=1/[\s^2^(Fo^2^)+(0.0624P)^2^+6.9063P] where P=(Fo^2^+2Fc^2^)/3'
_refine_ls_weighting_scheme calc
_refine_ls_wR_factor_gt 0.1223
_refine_ls_wR_factor_ref 0.1328
_reflns_number_gt 5225
_reflns_number_total 6820
_reflns_threshold_expression I>2\s(I)
_cod_data_source_file hb2177.cif
_cod_data_source_block I
_cod_original_cell_volume 3471.4(7)
_cod_original_sg_symbol_H-M 'P 21/c'
_cod_original_formula_sum 'C18 H15 I Sn1'
_cod_database_code 2211032
_cod_database_fobs_code 2211032

loop_
_symmetry_equiv_pos_as_xyz
'x, y, z'
'-x, y+1/2, -z+1/2'
'-x, -y, -z'
'x, -y-1/2, z-1/2'

loop_
_atom_site_type_symbol
_atom_site_label
_atom_site_fract_x
_atom_site_fract_y
_atom_site_fract_z
_atom_site_U_iso_or_equiv
_atom_site_adp_type
_atom_site_calc_flag
_atom_site_refinement_flags
_atom_site_occupancy
Sn Sn1a 0.44498(2) 0.69125(4) 0.30628(2) 0.04574(14) Uani d . 1
I I1a 0.39454(4) 0.47739(6) 0.36218(4) 0.0912(2) Uani d . 1
C C1a 0.5591(3) 0.6724(6) 0.3482(3) 0.0464(14) Uani d . 1
C C2a 0.6023(4) 0.6768(7) 0.3022(4) 0.0588(17) Uani d . 1
H H2a 0.5811 0.6883 0.2516 0.071 Uiso calc R 1
C C3a 0.6773(4) 0.6642(8) 0.3313(5) 0.075(2) Uani d . 1
H H3a 0.7062 0.6690 0.3001 0.090 Uiso calc R 1
C C4a 0.7087(4) 0.6447(8) 0.4052(5) 0.069(2) Uani d . 1
H H4a 0.7589 0.6367 0.4243 0.083 Uiso calc R 1
C C5a 0.6671(4) 0.6369(8) 0.4511(4) 0.069(2) Uani d . 1
H H5a 0.6889 0.6209 0.5012 0.082 Uiso calc R 1
C C6a 0.5920(4) 0.6528(7) 0.4236(4) 0.0596(17) Uani d . 1
H H6a 0.5640 0.6503 0.4556 0.072 Uiso calc R 1
C C7a 0.4035(3) 0.6717(6) 0.1896(4) 0.0472(15) Uani d . 1
C C8a 0.4106(4) 0.7776(8) 0.1460(4) 0.0654(19) Uani d . 1
H H8a 0.4322 0.8570 0.1682 0.079 Uiso calc R 1
C C9a 0.3862(6) 0.7687(9) 0.0699(5) 0.090(3) Uani d . 1
H H9a 0.3915 0.8412 0.0409 0.108 Uiso calc R 1
C C10a 0.3539(5) 0.6500(11) 0.0371(5) 0.090(3) Uani d . 1
H H10a 0.3373 0.6426 -0.0141 0.108 Uiso calc R 1
C C11a 0.3467(5) 0.5468(9) 0.0792(5) 0.081(3) Uani d . 1
H H11a 0.3247 0.4679 0.0568 0.097 Uiso calc R 1
C C12a 0.3711(4) 0.5547(7) 0.1554(4) 0.0643(19) Uani d . 1
H H12a 0.3658 0.4813 0.1838 0.077 Uiso calc R 1
C C13a 0.4053(3) 0.8679(6) 0.3433(3) 0.0487(15) Uani d . 1
C C14a 0.4511(4) 0.9626(7) 0.3862(4) 0.0578(17) Uani d . 1
H H14a 0.5010 0.9488 0.4002 0.069 Uiso calc R 1
C C15a 0.4241(5) 1.0767(7) 0.4085(5) 0.070(2) Uani d . 1
H H15a 0.4558 1.1399 0.4375 0.084 Uiso calc R 1
C C16a 0.3521(5) 1.0983(7) 0.3889(4) 0.068(2) Uani d . 1
H H16a 0.3343 1.1769 0.4037 0.081 Uiso calc R 1
C C17a 0.3050(4) 1.0056(8) 0.3475(4) 0.065(2) Uani d . 1
H H17a 0.2552 1.0208 0.3343 0.078 Uiso calc R 1
C C18a 0.3309(3) 0.8903(7) 0.3252(4) 0.0554(16) Uani d . 1
H H18a 0.2986 0.8264 0.2979 0.067 Uiso calc R 1
Sn Sn1b 0.04815(2) 0.44099(4) 0.67576(2) 0.04785(14) Uani d . 1
I I1b 0.09493(4) 0.23573(7) 0.61200(5) 0.1068(3) Uani d . 1
C C1b -0.0661(3) 0.4204(6) 0.6431(3) 0.0474(14) Uani d . 1
C C2b -0.1071(4) 0.4026(7) 0.5694(4) 0.0615(18) Uani d . 1
H H2b -0.0847 0.4037 0.5326 0.074 Uiso calc R 1
C C3b -0.1810(4) 0.3835(8) 0.5514(4) 0.071(2) Uani d . 1
H H3b -0.2080 0.3705 0.5021 0.085 Uiso calc R 1
C C4b -0.2151(4) 0.3831(8) 0.6039(5) 0.075(2) Uani d . 1
H H4b -0.2651 0.3704 0.5907 0.090 Uiso calc R 1
C C5b -0.1759(4) 0.4016(8) 0.6760(5) 0.072(2) Uani d . 1
H H5b -0.1992 0.4019 0.7122 0.086 Uiso calc R 1
C C6b -0.1020(4) 0.4199(7) 0.6957(4) 0.0589(17) Uani d . 1
H H6b -0.0758 0.4320 0.7452 0.071 Uiso calc R 1
C C7b 0.0894(3) 0.6190(7) 0.6415(3) 0.0496(15) Uani d . 1
C C8b 0.1637(4) 0.6330(8) 0.6536(4) 0.0617(18) Uani d . 1
H H8b 0.1948 0.5619 0.6737 0.074 Uiso calc R 1
C C9b 0.1910(4) 0.7497(9) 0.6363(4) 0.072(2) Uani d . 1
H H9b 0.2408 0.7583 0.6455 0.087 Uiso calc R 1
C C10b 0.1469(5) 0.8541(9) 0.6058(4) 0.079(2) Uani d . 1
H H10b 0.1660 0.9345 0.5947 0.095 Uiso calc R 1
C C11b 0.0744(5) 0.8389(9) 0.5917(5) 0.084(3) Uani d . 1
H H11b 0.0436 0.9088 0.5689 0.101 Uiso calc R 1
C C12b 0.0454(4) 0.7259(8) 0.6097(4) 0.0658(19) Uani d . 1
H H12b -0.0045 0.7197 0.6006 0.079 Uiso calc R 1
C C13b 0.0961(3) 0.4128(7) 0.7920(4) 0.0500(15) Uani d . 1
C C14b 0.1260(4) 0.2914(7) 0.8220(4) 0.0636(19) Uani d . 1
H H14b 0.1252 0.2179 0.7914 0.076 Uiso calc R 1
C C15b 0.1573(4) 0.2790(9) 0.8979(5) 0.074(2) Uani d . 1
H H15b 0.1770 0.1970 0.9181 0.088 Uiso calc R 1
C C16b 0.1592(5) 0.3849(10) 0.9420(5) 0.082(3) Uani d . 1
H H16b 0.1801 0.3753 0.9928 0.099 Uiso calc R 1
C C17b 0.1308(6) 0.5082(10) 0.9137(5) 0.089(3) Uani d . 1
H H17b 0.1333 0.5818 0.9447 0.107 Uiso calc R 1
C C18b 0.0984(4) 0.5199(8) 0.8379(4) 0.070(2) Uani d . 1
H H18b 0.0780 0.6017 0.8182 0.084 Uiso calc R 1

loop_
_atom_site_aniso_label
_atom_site_aniso_U_11
_atom_site_aniso_U_22
_atom_site_aniso_U_33
_atom_site_aniso_U_12
_atom_site_aniso_U_13
_atom_site_aniso_U_23
Sn1a 0.0427(2) 0.0465(3) 0.0477(3) 0.00697(18) 0.01339(19) 0.00215(18)
I1a 0.0996(5) 0.0749(4) 0.1188(5) 0.0068(3) 0.0625(4) 0.0240(3)
C1a 0.044(3) 0.041(3) 0.050(4) 0.005(3) 0.007(3) -0.001(3)
C2a 0.060(4) 0.065(4) 0.054(4) 0.007(3) 0.022(3) -0.004(3)
C3a 0.056(4) 0.092(6) 0.084(6) 0.004(4) 0.035(4) -0.015(5)
C4a 0.041(4) 0.080(5) 0.078(5) 0.007(4) 0.005(4) -0.020(4)
C5a 0.057(4) 0.087(6) 0.052(4) 0.009(4) 0.001(3) 0.000(4)
C6a 0.058(4) 0.068(5) 0.052(4) 0.009(3) 0.015(3) -0.001(3)
C7a 0.036(3) 0.047(4) 0.056(4) 0.005(3) 0.009(3) -0.006(3)
C8a 0.079(5) 0.054(4) 0.059(5) 0.000(4) 0.014(4) 0.000(3)
C9a 0.122(8) 0.080(6) 0.057(5) 0.019(6) 0.011(5) 0.010(4)
C10a 0.096(7) 0.107(8) 0.050(5) 0.042(6) -0.002(4) -0.016(5)
C11a 0.078(6) 0.066(5) 0.079(6) 0.009(4) -0.007(5) -0.036(5)
C12a 0.059(4) 0.052(4) 0.078(5) 0.004(3) 0.015(4) -0.010(4)
C13a 0.052(4) 0.050(4) 0.043(3) 0.010(3) 0.014(3) 0.008(3)
C14a 0.051(4) 0.056(4) 0.064(4) -0.005(3) 0.014(3) -0.005(3)
C15a 0.082(6) 0.051(4) 0.081(5) -0.018(4) 0.029(4) -0.018(4)
C16a 0.090(6) 0.043(4) 0.080(5) 0.011(4) 0.042(5) 0.000(4)
C17a 0.064(5) 0.067(5) 0.071(5) 0.028(4) 0.029(4) 0.012(4)
C18a 0.040(3) 0.060(4) 0.059(4) 0.003(3) 0.004(3) -0.007(3)
Sn1b 0.0422(2) 0.0473(3) 0.0536(3) -0.00332(18) 0.01407(19) -0.00167(19)
I1b 0.0973(5) 0.0939(5) 0.1437(7) -0.0028(4) 0.0581(5) -0.0442(4)
C1b 0.046(3) 0.041(3) 0.052(4) -0.001(3) 0.010(3) 0.001(3)
C2b 0.060(4) 0.072(5) 0.054(4) 0.005(4) 0.019(3) -0.009(3)
C3b 0.051(4) 0.085(6) 0.065(5) 0.000(4) 0.003(4) -0.013(4)
C4b 0.043(4) 0.086(6) 0.090(6) -0.011(4) 0.013(4) -0.008(5)
C5b 0.059(5) 0.083(5) 0.085(6) -0.008(4) 0.039(4) 0.006(4)
C6b 0.062(4) 0.059(4) 0.055(4) -0.004(3) 0.017(3) 0.001(3)
C7b 0.050(4) 0.053(4) 0.044(3) -0.005(3) 0.013(3) -0.004(3)
C8b 0.052(4) 0.067(5) 0.062(4) -0.008(3) 0.011(3) 0.005(4)
C9b 0.060(5) 0.093(6) 0.066(5) -0.026(4) 0.023(4) -0.001(4)
C10b 0.097(7) 0.078(6) 0.067(5) -0.016(5) 0.033(5) 0.015(4)
C11b 0.103(7) 0.069(5) 0.077(6) 0.013(5) 0.022(5) 0.027(4)
C12b 0.063(4) 0.065(5) 0.070(5) 0.004(4) 0.022(4) 0.007(4)
C13b 0.046(3) 0.050(4) 0.052(4) -0.004(3) 0.012(3) 0.008(3)
C14b 0.061(4) 0.045(4) 0.080(5) -0.005(3) 0.014(4) 0.006(3)
C15b 0.064(5) 0.066(5) 0.078(6) -0.004(4) 0.003(4) 0.031(4)
C16b 0.087(6) 0.100(7) 0.057(5) -0.024(5) 0.017(4) 0.018(5)
C17b 0.122(8) 0.082(6) 0.062(5) -0.008(6) 0.027(5) -0.006(5)
C18b 0.085(6) 0.056(4) 0.067(5) 0.008(4) 0.023(4) 0.002(4)

loop_
_atom_type_symbol
_atom_type_description
_atom_type_scat_dispersion_real
_atom_type_scat_dispersion_imag
_atom_type_scat_source
C C 0.0033 0.0016 'International Tables Vol C Tables 4.2.6.8 and 6.1.1.4'
H H 0.0000 0.0000 'International Tables Vol C Tables 4.2.6.8 and 6.1.1.4'
Sn Sn -0.6537 1.4246 'International Tables Vol C Tables 4.2.6.8 and 6.1.1.4'
I I -0.4742 1.8119 'International Tables Vol C Tables 4.2.6.8 and 6.1.1.4'

loop_
_geom_angle_atom_site_label_1
_geom_angle_atom_site_label_2
_geom_angle_atom_site_label_3
_geom_angle
C1a Sn1a C13a 113.0(2)
C1a Sn1a C7a 113.8(2)
C13a Sn1a C7a 111.3(2)
C1a Sn1a I1a 104.18(17)
C13a Sn1a I1a 108.06(17)
C7a Sn1a I1a 105.86(17)
C2a C1a C6a 118.7(6)
C2a C1a Sn1a 121.5(5)
C6a C1a Sn1a 119.8(5)
C1a C2a C3a 120.3(7)
C1a C2a H2a 119.8
C3a C2a H2a 119.8
C4a C3a C2a 120.3(7)
C4a C3a H3a 119.9
C2a C3a H3a 119.9
C5a C4a C3a 120.4(7)
C5a C4a H4a 119.8
C3a C4a H4a 119.8
C4a C5a C6a 120.5(7)
C4a C5a H5a 119.8
C6a C5a H5a 119.8
C1a C6a C5a 119.8(7)
C1a C6a H6a 120.1
C5a C6a H6a 120.1
C8a C7a C12a 118.3(7)
C8a C7a Sn1a 119.0(5)
C12a C7a Sn1a 122.6(5)
C7a C8a C9a 121.2(7)
C7a C8a H8a 119.4
C9a C8a H8a 119.4
C8a C9a C10a 119.2(8)
C8a C9a H9a 120.4
C10a C9a H9a 120.4
C11a C10a C9a 119.9(8)
C11a C10a H10a 120.1
C9a C10a H10a 120.1
C10a C11a C12a 121.3(8)
C10a C11a H11a 119.3
C12a C11a H11a 119.3
C11a C12a C7a 120.1(8)
C11a C12a H12a 120.0
C7a C12a H12a 120.0
C14a C13a C18a 117.9(6)
C14a C13a Sn1a 121.9(5)
C18a C13a Sn1a 120.2(5)
C15a C14a C13a 120.8(7)
C15a C14a H14a 119.6
C13a C14a H14a 119.6
C16a C15a C14a 120.5(7)
C16a C15a H15a 119.8
C14a C15a H15a 119.8
C15a C16a C17a 120.4(7)
C15a C16a H16a 119.8
C17a C16a H16a 119.8
C16a C17a C18a 120.0(7)
C16a C17a H17a 120.0
C18a C17a H17a 120.0
C17a C18a C13a 120.4(7)
C17a C18a H18a 119.8
C13a C18a H18a 119.8
C1b Sn1b C7b 116.6(2)
C1b Sn1b C13b 112.1(2)
C7b Sn1b C13b 109.9(2)
C1b Sn1b I1b 105.21(17)
C7b Sn1b I1b 106.58(18)
C13b Sn1b I1b 105.62(18)
C6b C1b C2b 117.9(6)
C6b C1b Sn1b 120.0(5)
C2b C1b Sn1b 122.1(5)
C3b C2b C1b 119.8(7)
C3b C2b H2b 120.1
C1b C2b H2b 120.1
C4b C3b C2b 121.3(7)
C4b C3b H3b 119.4
C2b C3b H3b 119.4
C3b C4b C5b 119.6(7)
C3b C4b H4b 120.2
C5b C4b H4b 120.2
C4b C5b C6b 120.3(7)
C4b C5b H5b 119.8
C6b C5b H5b 119.8
C5b C6b C1b 121.1(7)
C5b C6b H6b 119.5
C1b C6b H6b 119.5
C12b C7b C8b 117.6(7)
C12b C7b Sn1b 122.5(5)
C8b C7b Sn1b 119.9(5)
C9b C8b C7b 120.3(7)
C9b C8b H8b 119.8
C7b C8b H8b 119.8
C8b C9b C10b 121.2(7)
C8b C9b H9b 119.4
C10b C9b H9b 119.4
C9b C10b C11b 118.5(8)
C9b C10b H10b 120.7
C11b C10b H10b 120.7
C12b C11b C10b 122.0(8)
C12b C11b H11b 119.0
C10b C11b H11b 119.0
C11b C12b C7b 120.4(8)
C11b C12b H12b 119.8
C7b C12b H12b 119.8
C18b C13b C14b 119.0(7)
C18b C13b Sn1b 118.5(5)
C14b C13b Sn1b 122.4(5)
C13b C14b C15b 120.1(7)
C13b C14b H14b 120.0
C15b C14b H14b 120.0
C16b C15b C14b 120.0(8)
C16b C15b H15b 120.0
C14b C15b H15b 120.0
C15b C16b C17b 121.4(8)
C15b C16b H16b 119.3
C17b C16b H16b 119.3
C16b C17b C18b 118.5(8)
C16b C17b H17b 120.7
C18b C17b H17b 120.7
C13b C18b C17b 120.9(7)
C13b C18b H18b 119.5
C17b C18b H18b 119.5

loop_
_geom_bond_atom_site_label_1
_geom_bond_atom_site_label_2
_geom_bond_distance
_geom_bond_publ_flag
Sn1a C1a 2.114(6) y
Sn1a C13a 2.118(6) y
Sn1a C7a 2.124(6) y
Sn1a I1a 2.6862(7) y
C1a C2a 1.382(9) ?
C1a C6a 1.392(9) ?
C2a C3a 1.392(10) ?
C2a H2a 0.9300 ?
C3a C4a 1.362(11) ?
C3a H3a 0.9300 ?
C4a C5a 1.357(11) ?
C4a H4a 0.9300 ?
C5a C6a 1.395(10) ?
C5a H5a 0.9300 ?
C6a H6a 0.9300 ?
C7a C8a 1.370(9) ?
C7a C12a 1.382(9) ?
C8a C9a 1.380(11) ?
C8a H8a 0.9300 ?
C9a C10a 1.388(13) ?
C9a H9a 0.9300 ?
C10a C11a 1.333(13) ?
C10a H10a 0.9300 ?
C11a C12a 1.381(11) ?
C11a H11a 0.9300 ?
C12a H12a 0.9300 ?
C13a C14a 1.374(9) ?
C13a C18a 1.392(9) ?
C14a C15a 1.368(10) ?
C14a H14a 0.9300 ?
C15a C16a 1.344(11) ?
C15a H15a 0.9300 ?
C16a C17a 1.363(11) ?
C16a H16a 0.9300 ?
C17a C18a 1.366(9) ?
C17a H17a 0.9300 ?
C18a H18a 0.9300 ?
Sn1b C1b 2.114(6) y
Sn1b C7b 2.120(7) y
Sn1b C13b 2.135(6) y
Sn1b I1b 2.6653(8) y
C1b C6b 1.381(9) ?
C1b C2b 1.393(9) ?
C2b C3b 1.378(10) ?
C2b H2b 0.9300 ?
C3b C4b 1.354(11) ?
C3b H3b 0.9300 ?
C4b C5b 1.361(11) ?
C4b H4b 0.9300 ?
C5b C6b 1.374(10) ?
C5b H5b 0.9300 ?
C6b H6b 0.9300 ?
C7b C12b 1.378(10) ?
C7b C8b 1.392(9) ?
C8b C9b 1.354(10) ?
C8b H8b 0.9300 ?
C9b C10b 1.354(12) ?
C9b H9b 0.9300 ?
C10b C11b 1.354(12) ?
C10b H10b 0.9300 ?
C11b C12b 1.343(11) ?
C11b H11b 0.9300 ?
C12b H12b 0.9300 ?
C13b C18b 1.367(10) ?
C13b C14b 1.382(9) ?
C14b C15b 1.387(11) ?
C14b H14b 0.9300 ?
C15b C16b 1.337(12) ?
C15b H15b 0.9300 ?
C16b C17b 1.381(13) ?
C16b H16b 0.9300 ?
C17b C18b 1.387(11) ?
C17b H17b 0.9300 ?
C18b H18b 0.9300 ?

loop_
_geom_torsion_atom_site_label_1
_geom_torsion_atom_site_label_2
_geom_torsion_atom_site_label_3
_geom_torsion_atom_site_label_4
_geom_torsion
C13a Sn1a C1a C2a -114.9(5)
C7a Sn1a C1a C2a 13.3(6)
I1a Sn1a C1a C2a 128.1(5)
C13a Sn1a C1a C6a 66.2(6)
C7a Sn1a C1a C6a -165.6(5)
I1a Sn1a C1a C6a -50.8(5)
C6a C1a C2a C3a -1.1(10)
Sn1a C1a C2a C3a 180.0(6)
C1a C2a C3a C4a 1.3(12)
C2a C3a C4a C5a 0.3(13)
C3a C4a C5a C6a -1.9(13)
C2a C1a C6a C5a -0.5(10)
Sn1a C1a C6a C5a 178.4(6)
C4a C5a C6a C1a 2.1(12)
C1a Sn1a C7a C8a -76.6(6)
C13a Sn1a C7a C8a 52.5(6)
I1a Sn1a C7a C8a 169.6(5)
C1a Sn1a C7a C12a 101.7(6)
C13a Sn1a C7a C12a -129.3(5)
I1a Sn1a C7a C12a -12.1(6)
C12a C7a C8a C9a 0.0(11)
Sn1a C7a C8a C9a 178.2(6)
C7a C8a C9a C10a 0.1(13)
C8a C9a C10a C11a 0.1(14)
C9a C10a C11a C12a -0.3(14)
C10a C11a C12a C7a 0.4(12)
C8a C7a C12a C11a -0.2(10)
Sn1a C7a C12a C11a -178.4(6)
C1a Sn1a C13a C14a 4.0(6)
C7a Sn1a C13a C14a -125.5(5)
I1a Sn1a C13a C14a 118.7(5)
C1a Sn1a C13a C18a -175.2(5)
C7a Sn1a C13a C18a 55.4(6)
I1a Sn1a C13a C18a -60.5(5)
C18a C13a C14a C15a -1.8(10)
Sn1a C13a C14a C15a 179.1(6)
C13a C14a C15a C16a 0.1(12)
C14a C15a C16a C17a 1.0(12)
C15a C16a C17a C18a -0.4(12)
C16a C17a C18a C13a -1.3(11)
C14a C13a C18a C17a 2.4(10)
Sn1a C13a C18a C17a -178.4(5)
C7b Sn1b C1b C6b -114.5(5)
C13b Sn1b C1b C6b 13.4(6)
I1b Sn1b C1b C6b 127.7(5)
C7b Sn1b C1b C2b 67.7(6)
C13b Sn1b C1b C2b -164.4(5)
I1b Sn1b C1b C2b -50.1(6)
C6b C1b C2b C3b -0.9(11)
Sn1b C1b C2b C3b 177.0(6)
C1b C2b C3b C4b 0.8(13)
C2b C3b C4b C5b -0.2(14)
C3b C4b C5b C6b -0.3(13)
C4b C5b C6b C1b 0.3(12)
C2b C1b C6b C5b 0.3(10)
Sn1b C1b C6b C5b -177.6(6)
C1b Sn1b C7b C12b 9.8(7)
C13b Sn1b C7b C12b -119.2(6)
I1b Sn1b C7b C12b 126.8(6)
C1b Sn1b C7b C8b -172.8(5)
C13b Sn1b C7b C8b 58.3(6)
I1b Sn1b C7b C8b -55.7(5)
C12b C7b C8b C9b 1.8(11)
Sn1b C7b C8b C9b -175.8(6)
C7b C8b C9b C10b -1.2(12)
C8b C9b C10b C11b -1.1(13)
C9b C10b C11b C12b 2.6(14)
C10b C11b C12b C7b -2.0(13)
C8b C7b C12b C11b -0.3(11)
Sn1b C7b C12b C11b 177.2(6)
C1b Sn1b C13b C18b -83.7(6)
C7b Sn1b C13b C18b 47.7(6)
I1b Sn1b C13b C18b 162.3(5)
C1b Sn1b C13b C14b 97.6(6)
C7b Sn1b C13b C14b -131.0(6)
I1b Sn1b C13b C14b -16.4(6)
C18b C13b C14b C15b 0.5(11)
Sn1b C13b C14b C15b 179.2(5)
C13b C14b C15b C16b -0.6(12)
C14b C15b C16b C17b -0.3(13)
C15b C16b C17b C18b 1.4(14)
C14b C13b C18b C17b 0.6(12)
Sn1b C13b C18b C17b -178.2(6)
C16b C17b C18b C13b -1.5(13)

loop_
_cod_related_entry_id
_cod_related_entry_database
_cod_related_entry_code
1 ChemSpider 85703
